data_7231280
loop_
_publ_author_name
'Delmas, Luke C.'
'White, Andrew J. P.'
'Pugh, David'
'Horton, Peter N.'
'Coles, Simon J.'
'Lickiss, Paul D.'
'Davies, Robert P.'

_publ_section_title
;
 Trisiloxane-centred metal--organic frameworks and hydrogen bonded
 assemblies
;
_journal_issue 32
_journal_name_full CrystEngComm
_journal_page_first 4541
_journal_paper_doi 10.1039/C8CE00662H
_journal_volume 20
_journal_year 2018
_chemical_formula_moiety 'C46 H33 O16 Si3 Zn3, C2 H8 N, 3.75(C3 H7 N O)'
_chemical_formula_sum 'C59.25 H67.25 N4.75 O19.75 Si3 Zn3'
_chemical_formula_weight 1442.30
_space_group_crystal_system monoclinic
_space_group_IT_number 15
_space_group_name_Hall '-C 2yc'
_space_group_name_H-M_alt 'C 1 2/c 1'
_symmetry_space_group_name_Hall '-C 2yc'
_symmetry_space_group_name_H-M 'C 1 2/c 1'
_atom_sites_solution_hydrogens geom
_audit_creation_method SHELXL-2017/1
_audit_update_record
;
2018-04-12 deposited with the CCDC.
2018-06-25 downloaded from the CCDC.
;
_cell_angle_alpha 90
_cell_angle_beta 95.684(3)
_cell_angle_gamma 90
_cell_formula_units_Z 8
_cell_length_a 32.1888(9)
_cell_length_b 13.9804(3)
_cell_length_c 30.8839(8)
_cell_measurement_reflns_used 18718
_cell_measurement_temperature 100(2)
_cell_measurement_theta_max 70.0160
_cell_measurement_theta_min 2.7970
_cell_volume 13829.8(6)
_computing_cell_refinement 'CrysAlisPro 1.171.39.30d (Rigaku OD, 2017)'
_computing_data_collection 'CrysAlisPro 1.171.39.30d (Rigaku OD, 2017)'
_computing_data_reduction 'CrysAlisPro 1.171.39.30d (Rigaku OD, 2017)'
_computing_molecular_graphics 'Bruker SHELXTL'
_computing_publication_material 'CIFTAB-2014 (Sheldrick, 2017)'
_computing_structure_refinement 'SHELXL-2017/1 (Sheldrick, 2017)'
_computing_structure_solution 'SHELXS-2014 (Sheldrick, 2017)'
_diffrn_ambient_temperature 100(2)
_diffrn_measured_fraction_theta_full 0.997
_diffrn_measured_fraction_theta_max 0.996
_diffrn_measurement_device_type 'XtaLAB AFC11 (RCD3): quarter-chi single'
_diffrn_measurement_method 'omega scans'
_diffrn_radiation_type CuK\a
_diffrn_radiation_wavelength 1.54184
_diffrn_reflns_av_R_equivalents 0.0629
_diffrn_reflns_av_unetI/netI 0.0360
_diffrn_reflns_Laue_measured_fraction_full 0.997
_diffrn_reflns_Laue_measured_fraction_max 0.996
_diffrn_reflns_limit_h_max 38
_diffrn_reflns_limit_h_min -38
_diffrn_reflns_limit_k_max 16
_diffrn_reflns_limit_k_min -16
_diffrn_reflns_limit_l_max 37
_diffrn_reflns_limit_l_min -36
_diffrn_reflns_number 63730
_diffrn_reflns_point_group_measured_fraction_full 0.997
_diffrn_reflns_point_group_measured_fraction_max 0.996
_diffrn_reflns_theta_full 67.684
_diffrn_reflns_theta_max 68.249
_diffrn_reflns_theta_min 2.759
_diffrn_source 'fine-focus sealed X-ray tube'
_exptl_absorpt_coefficient_mu 2.312
_exptl_absorpt_correction_T_max 1.00000
_exptl_absorpt_correction_T_min 0.60714
_exptl_absorpt_correction_type multi-scan
_exptl_absorpt_process_details
; 
CrysAlisPro 1.171.39.30d (Rigaku Oxford Diffraction, 2017) 
Empirical absorption correction using spherical harmonics, 
implemented in SCALE3 ABSPACK scaling algorithm. 
;
_exptl_crystal_colour colourless
_exptl_crystal_density_diffrn 1.385
_exptl_crystal_description needle
_exptl_crystal_F_000 5968
_exptl_crystal_size_max 0.200
_exptl_crystal_size_mid 0.040
_exptl_crystal_size_min 0.010
_refine_diff_density_max 0.767
_refine_diff_density_min -0.724
_refine_diff_density_rms 0.071
_refine_ls_extinction_method none
_refine_ls_goodness_of_fit_ref 1.062
_refine_ls_hydrogen_treatment constr
_refine_ls_matrix_type full
_refine_ls_number_parameters 633
_refine_ls_number_reflns 12625
_refine_ls_number_restraints 37
_refine_ls_restrained_S_all 1.064
_refine_ls_R_factor_all 0.0558
_refine_ls_R_factor_gt 0.0471
_refine_ls_shift/su_max 0.001
_refine_ls_shift/su_mean 0.000
_refine_ls_structure_factor_coef Fsqd
_refine_ls_weighting_details 'w=1/[\s^2^(Fo^2^)+(0.0835P)^2^+12.5203P] where P=(Fo^2^+2Fc^2^)/3'
_refine_ls_weighting_scheme calc
_refine_ls_wR_factor_gt 0.1332
_refine_ls_wR_factor_ref 0.1406
_reflns_Friedel_coverage 0.000
_reflns_number_gt 10298
_reflns_number_total 12625
_reflns_threshold_expression 'I > 2\s(I)'
_cod_data_source_file c8ce00662h2.cif
_cod_data_source_block IMP-21
_cod_depositor_comments 'Adding full bibliography for 7231278--7231280.cif.'
_cod_database_code 7231280
_shelx_shelxl_version_number 2017/1
_shelx_space_group_comment
; 
The symmetry employed for this shelxl refinement is uniquely defined 
by the following loop, which should always be used as a source of 
symmetry information in preference to the above space-group names. 
They are only intended as comments. 
;

loop_
_space_group_symop_operation_xyz
'x, y, z'
'-x, y, -z+1/2'
'x+1/2, y+1/2, z'
'-x+1/2, y+1/2, -z+1/2'
'-x, -y, -z'
'x, -y, z-1/2'
'-x+1/2, -y+1/2, -z'
'x+1/2, -y+1/2, z-1/2'

loop_
_atom_site_label
_atom_site_type_symbol
_atom_site_fract_x
_atom_site_fract_y
_atom_site_fract_z
_atom_site_U_iso_or_equiv
_atom_site_adp_type
_atom_site_occupancy
_atom_site_site_symmetry_order
_atom_site_calc_flag
_atom_site_refinement_flags_posn
_atom_site_refinement_flags_adp
_atom_site_refinement_flags_occupancy
_atom_site_disorder_assembly
_atom_site_disorder_group
Zn1 Zn 0.000000 0.17296(3) 0.250000 0.03536(13) Uani 1 2 d S T P . .
Zn2 Zn 0.05989(2) 0.17587(2) 0.34205(2) 0.03957(11) Uani 1 1 d . . . . .
Zn3 Zn 0.16537(2) 0.25250(2) 0.43454(2) 0.03731(11) Uani 1 1 d . . . . .
Zn4 Zn 0.250000 1.250000 0.500000 0.03416(13) Uani 1 2 d S . P . .
Si1 Si 0.25879(3) 0.68564(10) 0.24322(3) 0.0390(3) Uani 0.856(4) 1 d D U P A 1
Si1' Si 0.2543(2) 0.7350(7) 0.2370(2) 0.0484(19) Uiso 0.144(4) 1 d D U P A 2
O2 O 0.20871(6) 0.67392(13) 0.23779(7) 0.0454(5) Uani 1 1 d D . . . .
Si3 Si 0.16107(2) 0.67426(5) 0.21513(2) 0.03731(17) Uani 1 1 d . . . . .
O4 O 0.27028(7) 0.75266(12) 0.28619(6) 0.0441(5) Uani 1 1 d D . . . .
Si5 Si 0.29065(2) 0.75001(5) 0.33677(2) 0.03727(17) Uani 1 1 d . . . . .
C6 C 0.27598(13) 0.7441(3) 0.19496(13) 0.0631(11) Uani 0.856(4) 1 d D U P A 1
H6A H 0.264680 0.709565 0.168796 0.095 Uiso 0.856(4) 1 calc R U P A 1
H6B H 0.306545 0.743781 0.196781 0.095 Uiso 0.856(4) 1 calc R U P A 1
H6C H 0.265894 0.810301 0.193499 0.095 Uiso 0.856(4) 1 calc R U P A 1
C7 C 0.28144(13) 0.5649(3) 0.25177(13) 0.0627(11) Uani 0.856(4) 1 d D U P A 1
H7A H 0.278776 0.544306 0.281701 0.094 Uiso 0.856(4) 1 calc R U P A 1
H7B H 0.311011 0.566419 0.246726 0.094 Uiso 0.856(4) 1 calc R U P A 1
H7C H 0.266536 0.519941 0.231425 0.094 Uiso 0.856(4) 1 calc R U P A 1
C6' C 0.3015(7) 0.6742(17) 0.2217(9) 0.074(6) Uiso 0.144(4) 1 d D U P A 2
H6'A H 0.302513 0.609017 0.233407 0.111 Uiso 0.144(4) 1 calc R U P A 2
H6'B H 0.326309 0.709552 0.233664 0.111 Uiso 0.144(4) 1 calc R U P A 2
H6'C H 0.300741 0.671764 0.189924 0.111 Uiso 0.144(4) 1 calc R U P A 2
C7' C 0.2485(10) 0.8561(14) 0.2143(11) 0.091(7) Uiso 0.144(4) 1 d D U P A 2
H7'A H 0.248244 0.853163 0.182546 0.137 Uiso 0.144(4) 1 calc R U P A 2
H7'B H 0.271911 0.895900 0.226321 0.137 Uiso 0.144(4) 1 calc R U P A 2
H7'C H 0.222221 0.884030 0.221829 0.137 Uiso 0.144(4) 1 calc R U P A 2
C11 C 0.13489(8) 0.56481(18) 0.23364(9) 0.0375(6) Uani 1 1 d . . . . .
C12 C 0.15526(9) 0.5019(2) 0.26286(10) 0.0481(7) Uani 1 1 d . . . . .
H12 H 0.183701 0.513353 0.272794 0.058 Uiso 1 1 calc R U . . .
C13 C 0.13540(9) 0.4219(2) 0.27832(10) 0.0486(7) Uani 1 1 d . . . . .
H13 H 0.149913 0.381577 0.299485 0.058 Uiso 1 1 calc R U . . .
C14 C 0.09478(8) 0.40139(19) 0.26287(9) 0.0383(6) Uani 1 1 d . . . . .
C15 C 0.07371(9) 0.4623(2) 0.23283(10) 0.0470(7) Uani 1 1 d . . . . .
H15 H 0.045791 0.448346 0.221704 0.056 Uiso 1 1 calc R U . . .
C16 C 0.09329(9) 0.5437(2) 0.21895(10) 0.0483(7) Uani 1 1 d . . . . .
H16 H 0.078178 0.585917 0.199083 0.058 Uiso 1 1 calc R U . . .
C17 C 0.07319(8) 0.31430(19) 0.27841(9) 0.0387(6) Uani 1 1 d . . . . .
O18 O 0.08784(6) 0.27993(15) 0.31459(6) 0.0459(5) Uani 1 1 d . . . . .
O19 O 0.04283(6) 0.28295(14) 0.25433(6) 0.0434(4) Uani 1 1 d . . . . .
C21 C 0.15908(9) 0.67655(18) 0.15446(9) 0.0396(6) Uani 1 1 d . . . . .
C22 C 0.14322(11) 0.6018(2) 0.12850(10) 0.0566(8) Uani 1 1 d . . . . .
H22 H 0.132306 0.547167 0.141760 0.068 Uiso 1 1 calc R U . . .
C23 C 0.14289(11) 0.6047(2) 0.08325(10) 0.0572(8) Uani 1 1 d . . . . .
H23 H 0.131704 0.552557 0.066126 0.069 Uiso 1 1 calc R U . . .
C24 C 0.15885(9) 0.6834(2) 0.06336(9) 0.0425(6) Uani 1 1 d . . . . .
C25 C 0.17472(10) 0.75851(19) 0.08872(9) 0.0450(7) Uani 1 1 d . . . . .
H25 H 0.186067 0.812427 0.075329 0.054 Uiso 1 1 calc R U . . .
C26 C 0.17432(10) 0.7563(2) 0.13379(10) 0.0474(7) Uani 1 1 d . . . . .
H26 H 0.184540 0.809667 0.150668 0.057 Uiso 1 1 calc R U . . .
C27 C 0.15831(9) 0.6868(2) 0.01535(9) 0.0453(7) Uani 1 1 d . . . . .
O28 O 0.13590(8) 0.63293(19) -0.00828(7) 0.0700(7) Uani 1 1 d . . . . .
O29 O 0.18101(6) 0.75158(12) -0.00140(6) 0.0388(4) Uani 1 1 d . . . . .
C31 C 0.13503(9) 0.78380(19) 0.23411(9) 0.0389(6) Uani 1 1 d . . . . .
C32 C 0.10204(11) 0.8274(2) 0.20900(10) 0.0552(8) Uani 1 1 d . . . . .
H32 H 0.092949 0.801958 0.181156 0.066 Uiso 1 1 calc R U . . .
C33 C 0.08224(11) 0.9071(2) 0.22375(10) 0.0554(8) Uani 1 1 d . . . . .
H33 H 0.059965 0.935964 0.205900 0.067 Uiso 1 1 calc R U . . .
C34 C 0.09467(9) 0.94498(19) 0.26432(9) 0.0413(6) Uani 1 1 d . . . . .
C35 C 0.12740(10) 0.9033(2) 0.28957(10) 0.0568(8) Uani 1 1 d . . . . .
H35 H 0.136440 0.928954 0.317400 0.068 Uiso 1 1 calc R U . . .
C36 C 0.14727(10) 0.8232(2) 0.27412(10) 0.0541(8) Uani 1 1 d . . . . .
H36 H 0.169892 0.795150 0.291778 0.065 Uiso 1 1 calc R U . . .
C37 C 0.07211(9) 1.03056(19) 0.28020(9) 0.0428(6) Uani 1 1 d . . . . .
O38 O 0.04367(6) 1.06617(14) 0.25507(6) 0.0470(5) Uani 1 1 d . . . . .
O39 O 0.08378(7) 1.05975(14) 0.31842(7) 0.0535(5) Uani 1 1 d . . . . .
C41 C 0.27206(8) 0.85746(18) 0.36456(8) 0.0376(6) Uani 1 1 d . . . . .
C42 C 0.24097(10) 0.9155(2) 0.34456(10) 0.0494(7) Uani 1 1 d . . . . .
H42 H 0.229684 0.901340 0.315686 0.059 Uiso 1 1 calc R U . . .
C43 C 0.22598(10) 0.9937(2) 0.36568(9) 0.0497(7) Uani 1 1 d . . . . .
H43 H 0.204070 1.031191 0.351492 0.060 Uiso 1 1 calc R U . . .
C44 C 0.24263(9) 1.01779(18) 0.40731(9) 0.0390(6) Uani 1 1 d . . . . .
C45 C 0.27351(10) 0.9598(2) 0.42822(10) 0.0481(7) Uani 1 1 d . . . . .
H45 H 0.284911 0.974772 0.456973 0.058 Uiso 1 1 calc R U . . .
C46 C 0.28771(10) 0.8804(2) 0.40730(10) 0.0489(7) Uani 1 1 d . . . . .
H46 H 0.308434 0.840793 0.422172 0.059 Uiso 1 1 calc R U . . .
C47 C 0.22744(9) 1.10423(19) 0.42955(9) 0.0388(6) Uani 1 1 d . . . . .
O48 O 0.19402(6) 1.14108(14) 0.41305(6) 0.0468(5) Uani 1 1 d . . . . .
O49 O 0.24953(6) 1.13297(13) 0.46278(6) 0.0423(4) Uani 1 1 d . . . . .
C51 C 0.34889(9) 0.74833(18) 0.34005(10) 0.0413(6) Uani 1 1 d . . . . .
C52 C 0.37333(11) 0.8246(2) 0.35579(13) 0.0637(10) Uani 1 1 d . . . . .
H52 H 0.360234 0.879660 0.366337 0.076 Uiso 1 1 calc R U . . .
C53 C 0.41625(11) 0.8227(2) 0.35652(13) 0.0653(10) Uani 1 1 d . . . . .
H53 H 0.432277 0.875597 0.367944 0.078 Uiso 1 1 calc R U . . .
C54 C 0.43613(10) 0.7440(2) 0.34072(10) 0.0459(7) Uani 1 1 d . . . . .
C55 C 0.41247(9) 0.6671(2) 0.32473(10) 0.0448(7) Uani 1 1 d . . . . .
H55 H 0.425702 0.612914 0.313598 0.054 Uiso 1 1 calc R U . . .
C56 C 0.36943(9) 0.6689(2) 0.32492(10) 0.0453(7) Uani 1 1 d . . . . .
H56 H 0.353551 0.614825 0.314523 0.054 Uiso 1 1 calc R U . . .
C57 C 0.48228(10) 0.7419(2) 0.34146(11) 0.0528(8) Uani 1 1 d . . . . .
O58 O 0.50447(8) 0.7998(2) 0.36345(10) 0.0823(9) Uani 1 1 d . . . . .
O59 O 0.49876(6) 0.67474(13) 0.31993(6) 0.0417(4) Uani 1 1 d . . . . .
C61 C 0.27073(8) 0.64121(18) 0.36296(8) 0.0369(6) Uani 1 1 d . . . . .
C62 C 0.29425(9) 0.5912(2) 0.39602(10) 0.0460(7) Uani 1 1 d . . . . .
H62 H 0.321636 0.612387 0.405721 0.055 Uiso 1 1 calc R U . . .
C63 C 0.27819(9) 0.5108(2) 0.41491(10) 0.0463(7) Uani 1 1 d . . . . .
H63 H 0.294625 0.477894 0.437429 0.056 Uiso 1 1 calc R U . . .
C64 C 0.23849(8) 0.47839(18) 0.40122(8) 0.0372(6) Uani 1 1 d . . . . .
C65 C 0.21447(9) 0.5287(2) 0.36920(10) 0.0492(7) Uani 1 1 d . . . . .
H65 H 0.186868 0.508155 0.360007 0.059 Uiso 1 1 calc R U . . .
C66 C 0.23059(9) 0.6089(2) 0.35059(10) 0.0504(7) Uani 1 1 d . . . . .
H66 H 0.213678 0.642691 0.328740 0.060 Uiso 1 1 calc R U . . .
C67 C 0.22144(9) 0.39056(18) 0.42058(8) 0.0382(6) Uani 1 1 d . . . . .
O68 O 0.24486(6) 0.34540(14) 0.44777(6) 0.0440(4) Uani 1 1 d . . . . .
O69 O 0.18430(6) 0.36701(13) 0.40718(6) 0.0447(4) Uani 1 1 d . . . . .
C70 C 0.08372(11) 0.1623(3) 0.42681(10) 0.0608(9) Uani 1 1 d . . . . .
O71 O 0.05421(8) 0.1272(2) 0.40241(7) 0.0784(8) Uani 1 1 d . . . . .
O72 O 0.10878(6) 0.21808(16) 0.41190(6) 0.0480(5) Uani 1 1 d . . . . .
C73 C 0.08800(16) 0.1352(4) 0.47415(12) 0.1076(19) Uani 1 1 d . . . . .
H73A H 0.080927 0.190320 0.491611 0.161 Uiso 1 1 calc R U . . .
H73B H 0.116822 0.115538 0.482938 0.161 Uiso 1 1 calc R U . . .
H73C H 0.069037 0.082151 0.478747 0.161 Uiso 1 1 calc R U . . .

loop_
_atom_site_aniso_label
_atom_site_aniso_U_11
_atom_site_aniso_U_22
_atom_site_aniso_U_33
_atom_site_aniso_U_23
_atom_site_aniso_U_13
_atom_site_aniso_U_12
Zn1 0.0374(3) 0.0328(3) 0.0371(3) 0.000 0.0101(2) 0.000
Zn2 0.0478(2) 0.0355(2) 0.0372(2) 0.00133(14) 0.01289(16) -0.00459(15)
Zn3 0.0453(2) 0.0331(2) 0.0350(2) -0.00100(13) 0.01138(15) 0.00056(14)
Zn4 0.0476(3) 0.0284(3) 0.0278(2) -0.00273(18) 0.0098(2) 0.00117(19)
Si1 0.0436(5) 0.0397(7) 0.0360(5) -0.0071(4) 0.0142(4) -0.0018(4)
O2 0.0481(11) 0.0397(11) 0.0493(11) 0.0070(8) 0.0089(9) -0.0036(8)
Si3 0.0473(4) 0.0315(4) 0.0345(4) 0.0048(3) 0.0107(3) -0.0014(3)
O4 0.0634(13) 0.0317(10) 0.0382(10) -0.0047(7) 0.0102(9) -0.0037(8)
Si5 0.0477(4) 0.0272(4) 0.0385(4) -0.0049(3) 0.0122(3) -0.0008(3)
C6 0.062(2) 0.080(3) 0.051(2) -0.0023(19) 0.0229(18) -0.022(2)
C7 0.070(3) 0.062(2) 0.055(2) -0.0221(19) 0.0018(19) 0.017(2)
C11 0.0441(14) 0.0329(13) 0.0372(13) 0.0033(11) 0.0125(11) 0.0002(11)
C12 0.0409(15) 0.0479(16) 0.0551(17) 0.0121(14) 0.0022(13) -0.0090(13)
C13 0.0455(15) 0.0450(16) 0.0548(18) 0.0170(14) 0.0027(13) -0.0036(13)
C14 0.0416(14) 0.0344(13) 0.0399(14) 0.0044(11) 0.0093(11) -0.0009(11)
C15 0.0430(15) 0.0472(16) 0.0500(16) 0.0116(13) 0.0013(12) -0.0062(12)
C16 0.0494(16) 0.0442(16) 0.0509(17) 0.0167(13) 0.0023(13) 0.0001(13)
C17 0.0419(14) 0.0339(13) 0.0417(15) 0.0035(11) 0.0115(12) 0.0010(11)
O18 0.0492(11) 0.0446(11) 0.0437(11) 0.0159(9) 0.0039(9) -0.0085(9)
O19 0.0483(11) 0.0409(10) 0.0424(10) 0.0033(9) 0.0111(8) -0.0115(9)
C21 0.0483(15) 0.0340(14) 0.0385(14) 0.0042(11) 0.0153(11) 0.0016(11)
C22 0.089(2) 0.0418(16) 0.0426(16) 0.0031(13) 0.0251(16) -0.0151(16)
C23 0.087(2) 0.0489(17) 0.0384(16) -0.0044(13) 0.0226(15) -0.0212(16)
C24 0.0503(16) 0.0403(15) 0.0397(15) 0.0016(12) 0.0184(12) 0.0010(12)
C25 0.0617(18) 0.0377(15) 0.0386(15) 0.0045(11) 0.0202(13) -0.0046(12)
C26 0.0652(19) 0.0389(15) 0.0405(15) -0.0004(12) 0.0176(14) -0.0071(13)
C27 0.0487(16) 0.0494(17) 0.0399(15) 0.0029(13) 0.0146(12) -0.0027(13)
O28 0.0839(17) 0.0851(17) 0.0430(12) -0.0032(12) 0.0167(11) -0.0372(14)
O29 0.0461(10) 0.0373(10) 0.0349(10) 0.0044(7) 0.0134(8) 0.0008(8)
C31 0.0472(15) 0.0333(13) 0.0376(14) 0.0055(11) 0.0118(11) -0.0014(11)
C32 0.073(2) 0.0502(18) 0.0409(16) -0.0058(13) -0.0027(15) 0.0126(15)
C33 0.068(2) 0.0506(18) 0.0463(17) -0.0015(14) -0.0031(14) 0.0179(15)
C34 0.0518(16) 0.0330(14) 0.0404(14) 0.0037(11) 0.0105(12) 0.0015(11)
C35 0.0633(19) 0.0574(19) 0.0482(17) -0.0105(15) -0.0023(14) 0.0164(16)
C36 0.0593(19) 0.0551(19) 0.0467(17) -0.0037(14) -0.0008(14) 0.0153(15)
C37 0.0503(16) 0.0354(14) 0.0441(15) 0.0054(12) 0.0122(12) 0.0029(12)
O38 0.0545(11) 0.0454(11) 0.0421(11) 0.0024(9) 0.0092(9) 0.0128(9)
O39 0.0664(14) 0.0421(11) 0.0514(12) -0.0070(9) 0.0020(10) 0.0102(10)
C41 0.0478(15) 0.0291(13) 0.0375(14) -0.0056(10) 0.0117(11) -0.0018(11)
C42 0.0684(19) 0.0417(16) 0.0379(15) -0.0081(12) 0.0034(13) 0.0071(14)
C43 0.071(2) 0.0388(15) 0.0387(15) -0.0052(12) 0.0013(13) 0.0128(14)
C44 0.0480(15) 0.0318(13) 0.0382(14) -0.0069(11) 0.0097(11) -0.0003(11)
C45 0.0576(17) 0.0454(16) 0.0407(15) -0.0105(13) 0.0023(13) 0.0063(13)
C46 0.0571(17) 0.0423(16) 0.0468(16) -0.0083(13) 0.0027(13) 0.0115(13)
C47 0.0485(15) 0.0324(13) 0.0370(14) -0.0055(11) 0.0121(11) -0.0032(11)
O48 0.0549(12) 0.0421(11) 0.0435(11) -0.0109(9) 0.0057(9) 0.0097(9)
O49 0.0544(11) 0.0344(10) 0.0390(10) -0.0089(8) 0.0098(8) 0.0023(8)
C51 0.0510(16) 0.0333(14) 0.0420(15) -0.0043(11) 0.0170(12) -0.0020(11)
C52 0.062(2) 0.0444(18) 0.091(3) -0.0258(17) 0.0359(19) -0.0094(15)
C53 0.059(2) 0.0516(19) 0.090(3) -0.0340(18) 0.0313(18) -0.0177(15)
C54 0.0509(17) 0.0456(16) 0.0444(16) -0.0085(12) 0.0196(13) -0.0081(12)
C55 0.0508(16) 0.0381(15) 0.0480(16) -0.0059(12) 0.0172(13) -0.0012(12)
C56 0.0496(16) 0.0348(14) 0.0529(17) -0.0094(12) 0.0113(13) -0.0034(12)
C57 0.0503(17) 0.063(2) 0.0482(17) -0.0110(14) 0.0195(14) -0.0130(14)
O58 0.0594(15) 0.099(2) 0.093(2) -0.0534(17) 0.0299(13) -0.0289(14)
O59 0.0476(11) 0.0432(10) 0.0365(10) -0.0010(8) 0.0153(8) -0.0027(8)
C61 0.0438(14) 0.0289(12) 0.0398(14) -0.0052(11) 0.0135(11) 0.0021(11)
C62 0.0485(16) 0.0410(15) 0.0477(16) 0.0026(12) 0.0008(12) -0.0046(12)
C63 0.0532(16) 0.0404(15) 0.0451(16) 0.0035(12) 0.0039(13) 0.0009(13)
C64 0.0466(14) 0.0313(13) 0.0351(13) 0.0005(10) 0.0110(11) 0.0014(11)
C65 0.0445(15) 0.0496(17) 0.0532(17) 0.0159(14) 0.0033(13) -0.0069(13)
C66 0.0447(15) 0.0540(18) 0.0528(17) 0.0169(14) 0.0072(13) 0.0008(13)
C67 0.0513(16) 0.0322(13) 0.0326(13) -0.0020(11) 0.0117(11) 0.0036(12)
O68 0.0530(11) 0.0418(10) 0.0391(10) 0.0086(8) 0.0142(9) 0.0046(9)
O69 0.0530(11) 0.0381(10) 0.0431(11) 0.0045(8) 0.0059(9) -0.0034(9)
C70 0.0560(19) 0.085(3) 0.0417(17) 0.0048(16) 0.0088(14) -0.0197(17)
O71 0.0733(16) 0.119(2) 0.0426(12) 0.0060(14) 0.0035(11) -0.0397(16)
O72 0.0502(11) 0.0585(12) 0.0372(10) 0.0075(9) 0.0136(8) -0.0033(10)
C73 0.107(3) 0.169(5) 0.045(2) 0.024(3) -0.001(2) -0.075(4)

loop_
_atom_type_symbol
_atom_type_description
_atom_type_scat_dispersion_real
_atom_type_scat_dispersion_imag
_atom_type_scat_source
C C 0.0181 0.0091 'International Tables Vol C Tables 4.2.6.8 and 6.1.1.4'
H H 0.0000 0.0000 'International Tables Vol C Tables 4.2.6.8 and 6.1.1.4'
N N 0.0311 0.0180 'International Tables Vol C Tables 4.2.6.8 and 6.1.1.4'
O O 0.0492 0.0322 'International Tables Vol C Tables 4.2.6.8 and 6.1.1.4'
Si Si 0.2541 0.3302 'International Tables Vol C Tables 4.2.6.8 and 6.1.1.4'
Zn Zn -1.5491 0.6778 'International Tables Vol C Tables 4.2.6.8 and 6.1.1.4'

loop_
_geom_angle_atom_site_label_1
_geom_angle_atom_site_label_2
_geom_angle_atom_site_label_3
_geom_angle
_geom_angle_site_symmetry_1
_geom_angle_site_symmetry_3
O38 Zn1 O38 86.27(12) 2_545 1_545
O38 Zn1 O19 95.13(8) 2_545 2
O38 Zn1 O19 178.49(8) 1_545 2
O38 Zn1 O19 178.49(8) 2_545 .
O38 Zn1 O19 95.13(8) 1_545 .
O19 Zn1 O19 83.48(11) 2 .
O38 Zn1 O59 90.71(7) 2_545 4_545
O38 Zn1 O59 90.25(7) 1_545 4_545
O19 Zn1 O59 90.28(7) 2 4_545
O19 Zn1 O59 88.73(7) . 4_545
O38 Zn1 O59 90.25(7) 2_545 3_445
O38 Zn1 O59 90.71(7) 1_545 3_445
O19 Zn1 O59 88.73(7) 2 3_445
O19 Zn1 O59 90.29(7) . 3_445
O59 Zn1 O59 178.68(10) 4_545 3_445
O18 Zn2 O39 103.91(9) . 1_545
O18 Zn2 O71 138.14(10) . .
O39 Zn2 O71 98.04(11) 1_545 .
O18 Zn2 O59 109.58(8) . 3_445
O39 Zn2 O59 105.77(8) 1_545 3_445
O71 Zn2 O59 97.82(9) . 3_445
O69 Zn3 O72 111.80(8) . .
O69 Zn3 O48 109.30(9) . 1_545
O72 Zn3 O48 97.86(9) . 1_545
O69 Zn3 O29 113.41(8) . 6_566
O72 Zn3 O29 119.01(8) . 6_566
O48 Zn3 O29 103.44(8) 1_545 6_566
O49 Zn4 O49 180.0 . 7_576
O49 Zn4 O68 85.24(8) . 7_566
O49 Zn4 O68 94.76(8) 7_576 7_566
O49 Zn4 O68 94.76(8) . 1_565
O49 Zn4 O68 85.24(8) 7_576 1_565
O68 Zn4 O68 180.00(7) 7_566 1_565
O49 Zn4 O29 91.73(7) . 6_576
O49 Zn4 O29 88.27(7) 7_576 6_576
O68 Zn4 O29 90.65(7) 7_566 6_576
O68 Zn4 O29 89.35(7) 1_565 6_576
O49 Zn4 O29 88.27(7) . 4
O49 Zn4 O29 91.73(7) 7_576 4
O68 Zn4 O29 89.35(7) 7_566 4
O68 Zn4 O29 90.65(7) 1_565 4
O29 Zn4 O29 180.00(10) 6_576 4
O2 Si1 O4 106.60(12) . .
O2 Si1 C6 109.88(17) . .
O4 Si1 C6 109.99(16) . .
O2 Si1 C7 107.35(17) . .
O4 Si1 C7 110.66(15) . .
C6 Si1 C7 112.2(2) . .
O4 Si1' O2 105.3(4) . .
O4 Si1' C7' 103.6(12) . .
O2 Si1' C7' 114.5(11) . .
O4 Si1' C6' 96.9(10) . .
O2 Si1' C6' 120.4(10) . .
C7' Si1' C6' 112.5(11) . .
Si1 O2 Si3 159.65(14) . .
Si3 O2 Si1' 140.6(3) . .
O2 Si3 C11 107.60(11) . .
O2 Si3 C31 107.56(12) . .
C11 Si3 C31 110.26(12) . .
O2 Si3 C21 111.72(12) . .
C11 Si3 C21 110.48(12) . .
C31 Si3 C21 109.18(12) . .
Si1' O4 Si5 168.9(4) . .
Si5 O4 Si1 143.08(13) . .
O4 Si5 C41 107.83(11) . .
O4 Si5 C61 108.08(11) . .
C41 Si5 C61 108.58(12) . .
O4 Si5 C51 110.96(12) . .
C41 Si5 C51 110.65(12) . .
C61 Si5 C51 110.63(12) . .
C12 C11 C16 117.0(2) . .
C12 C11 Si3 121.6(2) . .
C16 C11 Si3 121.3(2) . .
C11 C12 C13 122.1(3) . .
C14 C13 C12 120.0(3) . .
C13 C14 C15 119.3(2) . .
C13 C14 C17 120.7(2) . .
C15 C14 C17 120.0(2) . .
C14 C15 C16 120.2(3) . .
C15 C16 C11 121.4(3) . .
O19 C17 O18 126.5(2) . .
O19 C17 C14 117.0(2) . .
O18 C17 C14 116.5(2) . .
C17 O18 Zn2 121.40(18) . .
C17 O19 Zn1 141.30(18) . .
C22 C21 C26 117.6(3) . .
C22 C21 Si3 122.8(2) . .
C26 C21 Si3 119.5(2) . .
C21 C22 C23 121.6(3) . .
C24 C23 C22 120.1(3) . .
C25 C24 C23 119.1(3) . .
C25 C24 C27 120.8(2) . .
C23 C24 C27 120.1(3) . .
C24 C25 C26 120.8(3) . .
C25 C26 C21 120.8(3) . .
O28 C27 O29 120.6(3) . .
O28 C27 C24 121.4(3) . .
O29 C27 C24 117.9(3) . .
C27 O29 Zn3 106.13(17) . 6_565
C27 O29 Zn4 125.85(17) . 4_545
Zn3 O29 Zn4 99.96(8) 6_565 4_545
C36 C31 C32 117.4(3) . .
C36 C31 Si3 120.9(2) . .
C32 C31 Si3 121.7(2) . .
C33 C32 C31 121.4(3) . .
C34 C33 C32 120.4(3) . .
C35 C34 C33 119.2(3) . .
C35 C34 C37 121.2(3) . .
C33 C34 C37 119.6(3) . .
C34 C35 C36 119.8(3) . .
C31 C36 C35 121.9(3) . .
O38 C37 O39 125.6(3) . .
O38 C37 C34 117.6(3) . .
O39 C37 C34 116.7(2) . .
C37 O38 Zn1 142.89(19) . 1_565
C37 O39 Zn2 121.29(18) . 1_565
C42 C41 C46 117.5(2) . .
C42 C41 Si5 121.3(2) . .
C46 C41 Si5 121.2(2) . .
C43 C42 C41 121.5(3) . .
C42 C43 C44 120.6(3) . .
C43 C44 C45 118.9(2) . .
C43 C44 C47 120.6(3) . .
C45 C44 C47 120.6(2) . .
C46 C45 C44 120.3(3) . .
C45 C46 C41 121.2(3) . .
O48 C47 O49 126.5(2) . .
O48 C47 C44 116.8(2) . .
O49 C47 C44 116.7(2) . .
C47 O48 Zn3 127.03(17) . 1_565
C47 O49 Zn4 134.72(18) . .
C52 C51 C56 117.3(3) . .
C52 C51 Si5 122.8(2) . .
C56 C51 Si5 119.9(2) . .
C53 C52 C51 121.6(3) . .
C52 C53 C54 120.5(3) . .
C55 C54 C53 119.1(3) . .
C55 C54 C57 120.4(3) . .
C53 C54 C57 120.5(3) . .
C54 C55 C56 120.0(3) . .
C55 C56 C51 121.5(3) . .
O58 C57 O59 120.9(3) . .
O58 C57 C54 121.2(3) . .
O59 C57 C54 117.9(3) . .
C57 O59 Zn2 104.83(18) . 3
C57 O59 Zn1 124.8(2) . 3
Zn2 O59 Zn1 102.95(8) 3 3
C66 C61 C62 117.4(3) . .
C66 C61 Si5 119.8(2) . .
C62 C61 Si5 122.7(2) . .
C63 C62 C61 121.0(3) . .
C64 C63 C62 120.5(3) . .
C63 C64 C65 119.1(3) . .
C63 C64 C67 120.8(2) . .
C65 C64 C67 120.1(2) . .
C66 C65 C64 120.1(3) . .
C65 C66 C61 121.8(3) . .
O68 C67 O69 125.2(2) . .
O68 C67 C64 117.7(2) . .
O69 C67 C64 117.0(2) . .
C67 O68 Zn4 147.43(19) . 1_545
C67 O69 Zn3 113.51(17) . .
O72 C70 O71 120.3(3) . .
O72 C70 C73 121.2(3) . .
O71 C70 C73 118.5(3) . .
C70 O71 Zn2 107.0(2) . .
C70 O72 Zn3 129.9(2) . .

loop_
_geom_bond_atom_site_label_1
_geom_bond_atom_site_label_2
_geom_bond_distance
_geom_bond_site_symmetry_2
Zn1 O38 2.0459(19) 2_545
Zn1 O38 2.0459(19) 1_545
Zn1 O19 2.0608(18) 2
Zn1 O19 2.0608(19) .
Zn1 O59 2.1642(18) 4_545
Zn1 O59 2.1642(18) 3_445
Zn2 O18 1.9483(19) .
Zn2 O39 1.967(2) 1_545
Zn2 O71 2.009(2) .
Zn2 O59 2.018(2) 3_445
Zn3 O69 1.9365(19) .
Zn3 O72 1.946(2) .
Zn3 O48 1.9592(19) 1_545
Zn3 O29 1.9935(19) 6_566
Zn4 O49 1.9988(17) .
Zn4 O49 1.9988(17) 7_576
Zn4 O68 2.0871(18) 7_566
Zn4 O68 2.0871(18) 1_565
Zn4 O29 2.2168(19) 6_576
Zn4 O29 2.2168(19) 4
Si1 O2 1.613(2) .
Si1 O4 1.637(2) .
Si1 C6 1.833(4) .
Si1 C7 1.847(4) .
Si1' O4 1.575(6) .
Si1' O2 1.700(7) .
Si1' C7' 1.835(15) .
Si1' C6' 1.843(14) .
O2 Si3 1.621(2) .
Si3 C11 1.864(3) .
Si3 C31 1.868(3) .
Si3 C21 1.869(3) .
O4 Si5 1.634(2) .
Si5 C41 1.858(3) .
Si5 C61 1.866(3) .
Si5 C51 1.867(3) .
C11 C12 1.379(4) .
C11 C16 1.402(4) .
C12 C13 1.396(4) .
C13 C14 1.377(4) .
C14 C15 1.386(4) .
C14 C17 1.504(4) .
C15 C16 1.389(4) .
C17 O19 1.248(3) .
C17 O18 1.264(3) .
C21 C22 1.384(4) .
C21 C26 1.398(4) .
C22 C23 1.397(4) .
C23 C24 1.384(4) .
C24 C25 1.378(4) .
C24 C27 1.482(4) .
C25 C26 1.394(4) .
C27 O28 1.231(4) .
C27 O29 1.303(3) .
C31 C36 1.375(4) .
C31 C32 1.392(4) .
C32 C33 1.383(4) .
C33 C34 1.383(4) .
C34 C35 1.376(4) .
C34 C37 1.507(4) .
C35 C36 1.397(4) .
C37 O38 1.244(3) .
C37 O39 1.270(3) .
C41 C42 1.385(4) .
C41 C46 1.403(4) .
C42 C43 1.384(4) .
C43 C44 1.385(4) .
C44 C45 1.391(4) .
C44 C47 1.496(3) .
C45 C46 1.384(4) .
C47 O48 1.255(3) .
C47 O49 1.255(3) .
C51 C52 1.385(4) .
C51 C56 1.397(4) .
C52 C53 1.380(5) .
C53 C54 1.385(4) .
C54 C55 1.381(4) .
C54 C57 1.484(4) .
C55 C56 1.386(4) .
C57 O58 1.237(4) .
C57 O59 1.294(4) .
C61 C66 1.386(4) .
C61 C62 1.397(4) .
C62 C63 1.389(4) .
C63 C64 1.382(4) .
C64 C65 1.385(4) .
C64 C67 1.494(4) .
C65 C66 1.384(4) .
C67 O68 1.243(3) .
C67 O69 1.269(3) .
C70 O72 1.243(4) .
C70 O71 1.252(4) .
C70 C73 1.503(5) .
